data_4506534
loop_
_publ_author_name
'Peuronen, Anssi'
'Valkonen, Arto'
'Kortelainen, Minna'
'Rissanen, Kari'
'Lahtinen, Manu'

_publ_section_title
;
 Halogen Bonding-Based &#x201C;Catch and Release&#x201D;: Reversible
 Solid-State Entrapment of Elemental Iodine with Monoalkylated DABCO Salts
;
_journal_issue 8
_journal_name_full 'Crystal Growth &amp; Design'
_journal_page_first 4157
_journal_paper_doi 10.1021/cg300669t
_journal_volume 12
_journal_year 2012
_chemical_formula_moiety 'C6 H12 I2 N2, C H Cl3'
_chemical_formula_sum 'C7 H13 Cl3 I2 N2'
_chemical_formula_weight 485.34
_chemical_name_systematic
;
 ?
;
_space_group_IT_number 62
_symmetry_cell_setting orthorhombic
_symmetry_space_group_name_Hall '-P 2ac 2n'
_symmetry_space_group_name_H-M 'P n m a'
_atom_sites_solution_hydrogens geom
_atom_sites_solution_primary direct
_atom_sites_solution_secondary difmap
_audit_creation_method SHELXL-97
_cell_angle_alpha 90.00
_cell_angle_beta 90.00
_cell_angle_gamma 90.00
_cell_formula_units_Z 4
_cell_length_a 10.5581(3)
_cell_length_b 8.8016(2)
_cell_length_c 15.1947(3)
_cell_measurement_reflns_used 1918
_cell_measurement_temperature 123(2)
_cell_measurement_theta_max 28.283
_cell_measurement_theta_min 0.407
_cell_volume 1412.02(6)
_computing_cell_refinement 'DENZO-SMN (Otwinowski & Minor, 1997)'
_computing_data_collection 'Collect (Bruker, 2008)'
_computing_data_reduction DENZO-SMN
_computing_molecular_graphics 'ORTEP-3 (Farrugia, 1997); MERCURY (Macrae, <i>et al.</i>, 2006)'
_computing_publication_material SHELXL-97
_computing_structure_refinement 'SHELXL-97 (Sheldrick, 2008)'
_computing_structure_solution 'SIR-2004 (Burla, et al., 2005)'
_diffrn_ambient_temperature 123(2)
_diffrn_detector_area_resol_mean 9
_diffrn_measured_fraction_theta_full 0.997
_diffrn_measured_fraction_theta_max 0.997
_diffrn_measurement_device_type 'Bruker-Nonius Kappa CCD with APEXII detector'
_diffrn_measurement_method '\f and \w scans'
_diffrn_radiation_monochromator graphite
_diffrn_radiation_source 'fine-focus sealed tube'
_diffrn_radiation_type MoK\a
_diffrn_radiation_wavelength 0.71073
_diffrn_reflns_av_R_equivalents 0.0562
_diffrn_reflns_av_sigmaI/netI 0.0315
_diffrn_reflns_limit_h_max 11
_diffrn_reflns_limit_h_min -14
_diffrn_reflns_limit_k_max 11
_diffrn_reflns_limit_k_min -11
_diffrn_reflns_limit_l_max 18
_diffrn_reflns_limit_l_min -20
_diffrn_reflns_number 20232
_diffrn_reflns_theta_full 28.31
_diffrn_reflns_theta_max 28.31
_diffrn_reflns_theta_min 2.67
_diffrn_standards_decay_% 0
_diffrn_standards_interval_count 0
_diffrn_standards_interval_time 0
_diffrn_standards_number 0
_exptl_absorpt_coefficient_mu 4.992
_exptl_absorpt_correction_T_max 0.7884
_exptl_absorpt_correction_T_min 0.5630
_exptl_absorpt_correction_type multi-scan
_exptl_absorpt_process_details 'Sadabs (Sheldrick, 1996)'
_exptl_crystal_colour yellow
_exptl_crystal_density_diffrn 2.283
_exptl_crystal_density_method 'not measured'
_exptl_crystal_description plate
_exptl_crystal_F_000 904
_exptl_crystal_size_max 0.13
_exptl_crystal_size_mid 0.06
_exptl_crystal_size_min 0.05
_refine_diff_density_max 0.708
_refine_diff_density_min -0.612
_refine_diff_density_rms 0.128
_refine_ls_extinction_method none
_refine_ls_goodness_of_fit_ref 1.032
_refine_ls_hydrogen_treatment constr
_refine_ls_matrix_type full
_refine_ls_number_parameters 76
_refine_ls_number_reflns 1865
_refine_ls_number_restraints 0
_refine_ls_restrained_S_all 1.032
_refine_ls_R_factor_all 0.0367
_refine_ls_R_factor_gt 0.0265
_refine_ls_shift/su_max 0.001
_refine_ls_shift/su_mean 0.000
_refine_ls_structure_factor_coef Fsqd
_refine_ls_weighting_details 'calc w=1/[\s^2^(Fo^2^)+(0.0000P)^2^+3.9065P] where P=(Fo^2^+2Fc^2^)/3'
_refine_ls_weighting_scheme calc
_refine_ls_wR_factor_gt 0.0463
_refine_ls_wR_factor_ref 0.0488
_reflns_number_gt 1570
_reflns_number_total 1865
_reflns_threshold_expression >2\s(I)
_cod_data_source_file cg300669t_si_002.cif
_cod_data_source_block 1a-CHCl3
_cod_original_sg_symbol_H-M Pnma
_cod_database_code 4506534

loop_
_symmetry_equiv_pos_as_xyz
'x, y, z'
'-x+1/2, -y, z+1/2'
'x+1/2, -y+1/2, -z+1/2'
'-x, y+1/2, -z'
'-x, -y, -z'
'x-1/2, y, -z-1/2'
'-x-1/2, y-1/2, z-1/2'
'x, -y-1/2, z'

loop_
_atom_site_label
_atom_site_type_symbol
_atom_site_fract_x
_atom_site_fract_y
_atom_site_fract_z
_atom_site_U_iso_or_equiv
_atom_site_adp_type
_atom_site_occupancy
_atom_site_symmetry_multiplicity
_atom_site_calc_flag
_atom_site_refinement_flags
I1 I -0.06484(3) 0.7500 0.599385(18) 0.01863(8) Uani 1 2 d S
I2 I -0.31561(3) 0.7500 0.66776(2) 0.02755(9) Uani 1 2 d S
N1 N 0.1427(3) 0.7500 0.5377(2) 0.0182(7) Uani 1 2 d S
N2 N 0.3628(4) 0.7500 0.4685(2) 0.0240(8) Uani 1 2 d S
C1 C 0.2125(3) 0.6125(4) 0.5657(2) 0.0230(7) Uani 1 1 d .
H1A H 0.1661 0.5204 0.5467 0.028 Uiso 1 1 calc R
H1B H 0.2198 0.6105 0.6306 0.028 Uiso 1 1 calc R
C2 C 0.3460(3) 0.6146(4) 0.5237(2) 0.0280(8) Uani 1 1 d .
H2A H 0.4109 0.6138 0.5707 0.034 Uiso 1 1 calc R
H2B H 0.3577 0.5222 0.4874 0.034 Uiso 1 1 calc R
C3 C 0.1308(4) 0.7500 0.4407(3) 0.0252(10) Uani 1 2 d S
H3A H 0.0836 0.8412 0.4212 0.030 Uiso 0.50 1 calc PR
H3B H 0.0836 0.6588 0.4212 0.030 Uiso 0.50 1 calc PR
C4 C 0.2658(5) 0.7500 0.3991(3) 0.0341(12) Uani 1 2 d S
H4A H 0.2763 0.6589 0.3616 0.041 Uiso 0.50 1 calc PR
H4B H 0.2763 0.8411 0.3616 0.041 Uiso 0.50 1 calc PR
Cl1 Cl 0.54763(9) 0.91513(10) 0.26743(6) 0.0323(2) Uani 1 1 d .
Cl2 Cl 0.74582(13) 0.7500 0.35690(10) 0.0390(3) Uani 1 2 d S
C7 C 0.5843(4) 0.7500 0.3282(3) 0.0237(10) Uani 1 2 d S
H7 H 0.5328 0.7500 0.3834 0.028 Uiso 1 2 calc SR

loop_
_atom_site_aniso_label
_atom_site_aniso_U_11
_atom_site_aniso_U_22
_atom_site_aniso_U_33
_atom_site_aniso_U_23
_atom_site_aniso_U_13
_atom_site_aniso_U_12
I1 0.02122(14) 0.01761(14) 0.01705(14) 0.000 -0.00041(11) 0.000
I2 0.02110(16) 0.03352(18) 0.02802(17) 0.000 0.00274(12) 0.000
N1 0.0197(18) 0.0187(19) 0.0163(18) 0.000 0.0017(14) 0.000
N2 0.0203(19) 0.036(2) 0.0151(19) 0.000 0.0011(15) 0.000
C1 0.0265(17) 0.0201(16) 0.0225(16) 0.0021(13) 0.0001(13) 0.0022(13)
C2 0.0254(17) 0.032(2) 0.0262(18) -0.0017(14) 0.0011(13) 0.0053(15)
C3 0.024(2) 0.040(3) 0.012(2) 0.000 -0.0012(18) 0.000
C4 0.030(3) 0.054(4) 0.018(2) 0.000 -0.001(2) 0.000
Cl1 0.0432(5) 0.0259(4) 0.0278(4) -0.0003(3) -0.0014(4) 0.0089(4)
Cl2 0.0332(7) 0.0255(6) 0.0585(9) 0.000 -0.0146(6) 0.000
C7 0.028(3) 0.025(2) 0.018(2) 0.000 0.0037(18) 0.000

loop_
_atom_type_symbol
_atom_type_description
_atom_type_scat_dispersion_real
_atom_type_scat_dispersion_imag
_atom_type_scat_source
C C 0.0033 0.0016 'International Tables Vol C Tables 4.2.6.8 and 6.1.1.4'
H H 0.0000 0.0000 'International Tables Vol C Tables 4.2.6.8 and 6.1.1.4'
N N 0.0061 0.0033 'International Tables Vol C Tables 4.2.6.8 and 6.1.1.4'
Cl Cl 0.1484 0.1585 'International Tables Vol C Tables 4.2.6.8 and 6.1.1.4'
I I -0.4742 1.8119 'International Tables Vol C Tables 4.2.6.8 and 6.1.1.4'

loop_
_geom_angle_atom_site_label_1
_geom_angle_atom_site_label_2
_geom_angle_atom_site_label_3
_geom_angle
_geom_angle_site_symmetry_1
_geom_angle_site_symmetry_3
N1 I1 I2 178.26(9) . .
C3 N1 C1 109.2(2) . 8_575
C3 N1 C1 109.2(2) . .
C1 N1 C1 109.8(3) 8_575 .
C3 N1 I1 108.3(3) . .
C1 N1 I1 110.17(19) 8_575 .
C1 N1 I1 110.17(19) . .
C2 N2 C2 108.6(4) 8_575 .
C2 N2 C4 109.0(2) 8_575 .
C2 N2 C4 109.0(2) . .
N1 C1 C2 109.0(3) . .
N1 C1 H1A 109.9 . .
C2 C1 H1A 109.9 . .
N1 C1 H1B 109.9 . .
C2 C1 H1B 109.9 . .
H1A C1 H1B 108.3 . .
N2 C2 C1 110.8(3) . .
N2 C2 H2A 109.5 . .
C1 C2 H2A 109.5 . .
N2 C2 H2B 109.5 . .
C1 C2 H2B 109.5 . .
H2A C2 H2B 108.1 . .
N1 C3 C4 109.0(4) . .
N1 C3 H3A 109.9 . .
C4 C3 H3A 109.9 . .
N1 C3 H3B 109.9 . .
C4 C3 H3B 109.9 . .
H3A C3 H3B 108.3 . .
N2 C4 C3 110.3(4) . .
N2 C4 H4A 109.6 . .
C3 C4 H4A 109.6 . .
N2 C4 H4B 109.6 . .
C3 C4 H4B 109.6 . .
H4A C4 H4B 108.1 . .
Cl2 C7 Cl1 110.02(18) . 8_575
Cl2 C7 Cl1 110.02(18) . .
Cl1 C7 Cl1 110.9(2) 8_575 .
Cl2 C7 H7 108.6 . .
Cl1 C7 H7 108.6 8_575 .
Cl1 C7 H7 108.6 . .

loop_
_geom_bond_atom_site_label_1
_geom_bond_atom_site_label_2
_geom_bond_distance
_geom_bond_site_symmetry_2
I1 N1 2.383(4) .
I1 I2 2.8442(4) .
N1 C3 1.479(6) .
N1 C1 1.479(4) 8_575
N1 C1 1.479(4) .
N2 C2 1.468(4) 8_575
N2 C2 1.468(4) .
N2 C4 1.470(6) .
C1 C2 1.547(4) .
C1 H1A 0.9900 .
C1 H1B 0.9900 .
C2 H2A 0.9900 .
C2 H2B 0.9900 .
C3 C4 1.559(7) .
C3 H3A 0.9900 .
C3 H3B 0.9900 .
C4 H4A 0.9900 .
C4 H4B 0.9900 .
Cl1 C7 1.765(3) .
Cl2 C7 1.760(5) .
C7 Cl1 1.765(3) 8_575
C7 H7 1.0000 .

loop_
_geom_torsion_atom_site_label_1
_geom_torsion_atom_site_label_2
_geom_torsion_atom_site_label_3
_geom_torsion_atom_site_label_4
_geom_torsion
_geom_torsion_site_symmetry_1
C3 N1 C1 C2 60.4(4) .
C1 N1 C1 C2 -59.2(4) 8_575
I1 N1 C1 C2 179.3(2) .
C2 N2 C2 C1 59.6(4) 8_575
C4 N2 C2 C1 -59.0(4) .
N1 C1 C2 N2 -0.6(4) .
C1 N1 C3 C4 60.0(2) 8_575
C1 N1 C3 C4 -60.0(2) .
I1 N1 C3 C4 180.0 .
C2 N2 C4 C3 -59.2(2) 8_575
C2 N2 C4 C3 59.2(2) .
N1 C3 C4 N2 0.000(1) .
